data_4300725
_journal_name_full 'Inorganic Chemistry'
_journal_paper_doi 10.1021/ic051975t
_journal_year 2006
_chemical_formula_sum 'C48 H40 B Ir N7 O P S3'
_chemical_formula_weight 1061.03
_space_group_IT_number 2
_symmetry_cell_setting triclinic
_symmetry_space_group_name_Hall '-P 1'
_symmetry_space_group_name_H-M 'P -1'
_cell_angle_alpha 95.8790(10)
_cell_angle_beta 110.7850(10)
_cell_angle_gamma 113.1320(10)
_cell_formula_units_Z 2
_cell_length_a 12.2427(7)
_cell_length_b 14.2180(8)
_cell_length_c 16.4254(10)
_cell_measurement_temperature 243(2)
_cell_volume 2358.9(2)
_diffrn_ambient_temperature 243(2)
_exptl_crystal_density_diffrn 1.494
_cod_depositor_comments
;
The following automatic conversions were performed:
'_symmetry_cell_setting' value 'Triclinic' changed to 'triclinic'
according to '/home/saulius/struct/CIF-dictionaries/cif_core.dic'
dictionary named 'cif_core.dic' version 2.4.1 from 2010-06-29.

Automatic conversion script
Id: cif_fix_enum 1527 2010-12-29 10:47:43Z saulius 
;
_cod_database_code 4300725

loop_
_symmetry_equiv_pos_as_xyz
'x, y, z'
'-x, -y, -z'

loop_
_atom_site_label
_atom_site_type_symbol
_atom_site_fract_x
_atom_site_fract_y
_atom_site_fract_z
_atom_site_U_iso_or_equiv
_atom_site_adp_type
_atom_site_occupancy
_atom_site_symmetry_multiplicity
_atom_site_calc_flag
_atom_site_refinement_flags
_atom_site_disorder_assembly
_atom_site_disorder_group
Ir Ir -0.298139(9) 0.792901(7) -0.296926(6) 0.02861(4) Uani 1 1 d . . .
H H -0.273(4) 0.904(3) -0.288(3) 0.063(11) Uiso 1 1 d . . .
P P -0.51619(6) 0.74812(5) -0.31038(5) 0.03166(13) Uani 1 1 d . . .
S1 S -0.30429(7) 0.61629(5) -0.29645(6) 0.04179(16) Uani 1 1 d . . .
S2 S -0.38979(7) 0.75272(7) -0.46072(5) 0.04301(16) Uani 1 1 d . . .
S3 S -0.06019(8) 1.08826(6) -0.31345(5) 0.04154(15) Uani 1 1 d . . .
B B -0.1084(3) 0.8413(2) -0.3022(2) 0.0331(6) Uani 1 1 d . . .
N11 N -0.0668(2) 0.75063(18) -0.28669(18) 0.0403(5) Uani 1 1 d . . .
N12 N -0.0853(3) 0.5919(2) -0.2824(2) 0.0531(7) Uani 1 1 d . . .
N21 N -0.1262(2) 0.84656(17) -0.40089(16) 0.0352(5) Uani 1 1 d . . .
N22 N -0.2283(3) 0.81472(19) -0.54804(16) 0.0416(5) Uani 1 1 d . . .
N31 N 0.0116(2) 0.94793(17) -0.23267(15) 0.0329(4) Uani 1 1 d . . .
N32 N 0.1353(2) 1.11610(19) -0.15264(16) 0.0405(5) Uani 1 1 d . . .
O O -0.1466(3) 0.8825(3) -0.09664(17) 0.0784(9) Uani 1 1 d . . .
C1 C -0.2079(3) 0.8451(3) -0.1739(2) 0.0436(6) Uani 1 1 d . . .
C11 C -0.1482(3) 0.6534(2) -0.2871(2) 0.0386(6) Uani 1 1 d . . .
C12 C 0.0486(3) 0.7499(3) -0.2818(3) 0.0618(10) Uani 1 1 d . . .
H12A H 0.1216 0.8076 -0.2808 0.074 Uiso 1 1 calc R . .
C13 C 0.0379(4) 0.6538(3) -0.2787(4) 0.0742(13) Uani 1 1 d . . .
H13A H 0.1021 0.6317 -0.2748 0.089 Uiso 1 1 calc R . .
C14 C -0.1323(3) 0.4811(3) -0.2835(3) 0.0522(8) Uani 1 1 d . . .
C15 C -0.2570(4) 0.4057(3) -0.3421(3) 0.0530(8) Uani 1 1 d . . .
H15A H -0.3172 0.4258 -0.3795 0.064 Uiso 1 1 calc R . .
C16 C -0.2941(4) 0.2986(3) -0.3460(3) 0.0622(9) Uani 1 1 d . . .
H16A H -0.3798 0.2466 -0.3864 0.075 Uiso 1 1 calc R . .
C17 C -0.2084(4) 0.2684(3) -0.2925(3) 0.0699(11) Uani 1 1 d . . .
H17A H -0.2353 0.1961 -0.2947 0.084 Uiso 1 1 calc R . .
C18 C -0.0819(5) 0.3437(4) -0.2349(4) 0.0858(15) Uani 1 1 d . . .
H18A H -0.0217 0.3226 -0.1988 0.103 Uiso 1 1 calc R . .
C19 C -0.0425(4) 0.4510(3) -0.2301(4) 0.0784(13) Uani 1 1 d . . .
H19A H 0.0441 0.5026 -0.1910 0.094 Uiso 1 1 calc R . .
C21 C -0.2448(3) 0.8053(2) -0.47069(18) 0.0353(5) Uani 1 1 d . . .
C22 C -0.0318(3) 0.8834(2) -0.4342(2) 0.0452(7) Uani 1 1 d . . .
H22A H 0.0599 0.9164 -0.3994 0.054 Uiso 1 1 calc R . .
C23 C -0.0940(3) 0.8638(2) -0.5245(2) 0.0473(7) Uani 1 1 d . . .
H23A H -0.0542 0.8801 -0.5643 0.057 Uiso 1 1 calc R . .
C24 C -0.3312(3) 0.7810(2) -0.6383(2) 0.0458(7) Uani 1 1 d . . .
C25 C -0.3305(4) 0.8547(3) -0.6872(3) 0.0674(11) Uani 1 1 d . . .
H25A H -0.2646 0.9260 -0.6613 0.081 Uiso 1 1 calc R . .
C26 C -0.4287(6) 0.8221(4) -0.7750(3) 0.0863(15) Uani 1 1 d . . .
H26A H -0.4288 0.8716 -0.8088 0.104 Uiso 1 1 calc R . .
C27 C -0.5248(5) 0.7190(4) -0.8125(3) 0.0752(12) Uani 1 1 d . . .
H27A H -0.5910 0.6979 -0.8718 0.090 Uiso 1 1 calc R . .
C28 C -0.5252(4) 0.6453(3) -0.7637(3) 0.0720(12) Uani 1 1 d . . .
H28A H -0.5915 0.5742 -0.7898 0.086 Uiso 1 1 calc R . .
C29 C -0.4283(4) 0.6759(3) -0.6767(2) 0.0583(9) Uani 1 1 d . . .
H29A H -0.4281 0.6258 -0.6436 0.070 Uiso 1 1 calc R . .
C31 C 0.0301(3) 1.0494(2) -0.23394(17) 0.0321(5) Uani 1 1 d . . .
C32 C 0.1026(3) 0.9532(2) -0.1495(2) 0.0446(7) Uani 1 1 d . . .
H32A H 0.1098 0.8947 -0.1310 0.054 Uiso 1 1 calc R . .
C33 C 0.1782(3) 1.0557(3) -0.1004(2) 0.0492(7) Uani 1 1 d . . .
H33A H 0.2472 1.0818 -0.0417 0.059 Uiso 1 1 calc R . .
C34 C 0.1878(3) 1.2296(2) -0.1217(2) 0.0454(7) Uani 1 1 d . . .
C35 C 0.2353(4) 1.2951(3) -0.1705(3) 0.0625(9) Uani 1 1 d . . .
H35A H 0.2302 1.2658 -0.2265 0.075 Uiso 1 1 calc R . .
C36 C 0.2910(5) 1.4053(3) -0.1357(4) 0.0845(14) Uani 1 1 d . . .
H36A H 0.3242 1.4504 -0.1683 0.101 Uiso 1 1 calc R . .
C37 C 0.2977(6) 1.4481(3) -0.0550(4) 0.0951(17) Uani 1 1 d . . .
H37A H 0.3349 1.5224 -0.0325 0.114 Uiso 1 1 calc R . .
C38 C 0.2507(6) 1.3837(4) -0.0064(3) 0.0941(17) Uani 1 1 d . . .
H38A H 0.2567 1.4139 0.0496 0.113 Uiso 1 1 calc R . .
C39 C 0.1935(5) 1.2728(3) -0.0402(3) 0.0677(11) Uani 1 1 d . . .
H39A H 0.1594 1.2281 -0.0077 0.081 Uiso 1 1 calc R . .
C41 C -0.5272(3) 0.7787(2) -0.20318(19) 0.0396(6) Uani 1 1 d . . .
C42 C -0.5771(4) 0.8464(3) -0.1848(2) 0.0609(9) Uani 1 1 d . . .
H42A H -0.6028 0.8823 -0.2270 0.073 Uiso 1 1 calc R . .
C43 C -0.5893(5) 0.8613(5) -0.1032(3) 0.0853(15) Uani 1 1 d . . .
H43A H -0.6224 0.9078 -0.0908 0.102 Uiso 1 1 calc R . .
C44 C -0.5536(4) 0.8090(5) -0.0420(3) 0.0853(16) Uani 1 1 d . . .
H44A H -0.5641 0.8182 0.0118 0.102 Uiso 1 1 calc R . .
C45 C -0.5021(4) 0.7424(4) -0.0584(3) 0.0708(12) Uani 1 1 d . . .
H45A H -0.4773 0.7067 -0.0158 0.085 Uiso 1 1 calc R . .
C46 C -0.4868(3) 0.7281(3) -0.1381(2) 0.0530(8) Uani 1 1 d . . .
H46A H -0.4492 0.6843 -0.1482 0.064 Uiso 1 1 calc R . .
C51 C -0.5929(3) 0.8190(2) -0.37820(18) 0.0385(6) Uani 1 1 d . . .
C52 C -0.7249(3) 0.7724(3) -0.4384(3) 0.0579(9) Uani 1 1 d . . .
H52A H -0.7800 0.7007 -0.4458 0.069 Uiso 1 1 calc R . .
C53 C -0.7768(4) 0.8310(4) -0.4880(3) 0.0716(12) Uani 1 1 d . . .
H53A H -0.8665 0.7981 -0.5290 0.086 Uiso 1 1 calc R . .
C54 C -0.7003(4) 0.9339(4) -0.4780(3) 0.0694(11) Uani 1 1 d . . .
H54A H -0.7364 0.9730 -0.5110 0.083 Uiso 1 1 calc R . .
C55 C -0.5691(5) 0.9813(4) -0.4191(4) 0.0820(14) Uani 1 1 d . . .
H55A H -0.5153 1.0530 -0.4125 0.098 Uiso 1 1 calc R . .
C56 C -0.5145(4) 0.9249(3) -0.3691(3) 0.0643(10) Uani 1 1 d . . .
H56A H -0.4244 0.9584 -0.3291 0.077 Uiso 1 1 calc R . .
C61 C -0.6432(3) 0.6087(2) -0.3620(2) 0.0410(6) Uani 1 1 d . . .
C62 C -0.7438(4) 0.5630(3) -0.3356(3) 0.0777(14) Uani 1 1 d . . .
H62A H -0.7428 0.6019 -0.2852 0.093 Uiso 1 1 calc R . .
C63 C -0.8459(5) 0.4605(4) -0.3828(4) 0.0969(19) Uani 1 1 d . . .
H63A H -0.9135 0.4308 -0.3644 0.116 Uiso 1 1 calc R . .
C64 C -0.8482(4) 0.4027(3) -0.4560(3) 0.0732(12) Uani 1 1 d . . .
H64A H -0.9197 0.3352 -0.4899 0.088 Uiso 1 1 calc R . .
C65 C -0.7457(4) 0.4437(3) -0.4797(3) 0.0573(9) Uani 1 1 d . . .
H65A H -0.7450 0.4027 -0.5281 0.069 Uiso 1 1 calc R . .
C66 C -0.6424(3) 0.5461(2) -0.4322(2) 0.0441(6) Uani 1 1 d . . .
H66A H -0.5716 0.5729 -0.4479 0.053 Uiso 1 1 calc R . .
N1S N -0.3442(15) 1.0918(16) -0.0930(13) 0.170(3) Uiso 0.391(7) 1 d PD A 1
C1S C -0.2519(16) 1.100(2) -0.1017(17) 0.170(3) Uiso 0.391(7) 1 d PD A 1
C2S C -0.133(2) 1.108(2) -0.109(2) 0.170(3) Uiso 0.391(7) 1 d PD A 1
H10B H -0.0967 1.0700 -0.0716 0.256 Uiso 0.391(7) 1 calc PR A 1
H10C H -0.0683 1.1828 -0.0894 0.256 Uiso 0.391(7) 1 calc PR A 1
H10A H -0.1547 1.0780 -0.1721 0.256 Uiso 0.391(7) 1 calc PR A 1
N2S N -0.1836(13) 1.1143(13) -0.1038(11) 0.170(3) Uiso 0.609(7) 1 d PD A 2
C3S C -0.1597(12) 1.1841(12) -0.0466(10) 0.170(3) Uiso 0.609(7) 1 d PD A 2
C4S C -0.1081(15) 1.2762(12) 0.0302(10) 0.170(3) Uiso 0.609(7) 1 d PD A 2
H10F H -0.1418 1.3249 0.0093 0.256 Uiso 0.609(7) 1 calc PR A 2
H10E H -0.0126 1.3123 0.0558 0.256 Uiso 0.609(7) 1 calc PR A 2
H10D H -0.1356 1.2523 0.0761 0.256 Uiso 0.609(7) 1 calc PR A 2

loop_
_atom_site_aniso_label
_atom_site_aniso_U_11
_atom_site_aniso_U_22
_atom_site_aniso_U_33
_atom_site_aniso_U_23
_atom_site_aniso_U_13
_atom_site_aniso_U_12
Ir 0.02864(6) 0.02920(6) 0.03243(6) 0.01022(4) 0.01603(4) 0.01459(4)
P 0.0301(3) 0.0316(3) 0.0364(3) 0.0071(2) 0.0167(3) 0.0156(3)
S1 0.0352(3) 0.0310(3) 0.0672(5) 0.0182(3) 0.0279(3) 0.0165(3)
S2 0.0315(3) 0.0597(4) 0.0336(3) 0.0127(3) 0.0164(3) 0.0152(3)
S3 0.0476(4) 0.0387(3) 0.0382(3) 0.0141(3) 0.0133(3) 0.0236(3)
B 0.0312(14) 0.0278(13) 0.0390(15) 0.0075(11) 0.0167(12) 0.0114(11)
N11 0.0310(11) 0.0315(11) 0.0612(15) 0.0117(10) 0.0228(11) 0.0149(9)
N12 0.0402(14) 0.0363(13) 0.091(2) 0.0199(13) 0.0301(14) 0.0231(11)
N21 0.0331(11) 0.0297(10) 0.0389(11) 0.0053(9) 0.0201(10) 0.0080(9)
N22 0.0470(14) 0.0369(12) 0.0390(12) 0.0089(10) 0.0259(11) 0.0114(10)
N31 0.0301(11) 0.0300(10) 0.0373(11) 0.0105(9) 0.0132(9) 0.0134(9)
N32 0.0367(12) 0.0332(11) 0.0388(12) 0.0073(9) 0.0082(10) 0.0121(10)
O 0.0716(18) 0.101(2) 0.0399(13) 0.0105(14) 0.0203(13) 0.0248(17)
C1 0.0433(16) 0.0507(16) 0.0386(15) 0.0134(12) 0.0216(13) 0.0195(13)
C11 0.0334(13) 0.0309(12) 0.0544(16) 0.0118(11) 0.0199(12) 0.0167(11)
C12 0.0372(16) 0.0422(16) 0.117(3) 0.0216(19) 0.0428(19) 0.0198(14)
C13 0.0444(19) 0.0487(19) 0.148(4) 0.029(2) 0.051(2) 0.0297(16)
C14 0.0493(18) 0.0384(15) 0.076(2) 0.0191(15) 0.0260(16) 0.0272(14)
C15 0.0566(19) 0.0408(16) 0.067(2) 0.0175(15) 0.0250(17) 0.0279(15)
C16 0.064(2) 0.0377(16) 0.076(2) 0.0147(16) 0.0227(19) 0.0223(16)
C17 0.075(3) 0.0437(18) 0.099(3) 0.027(2) 0.035(2) 0.0353(19)
C18 0.078(3) 0.061(2) 0.117(4) 0.034(3) 0.020(3) 0.047(2)
C19 0.058(2) 0.052(2) 0.109(4) 0.022(2) 0.013(2) 0.0310(19)
C21 0.0385(14) 0.0316(12) 0.0370(13) 0.0088(10) 0.0213(11) 0.0131(11)
C22 0.0385(15) 0.0378(14) 0.0528(17) 0.0055(12) 0.0292(14) 0.0049(12)
C23 0.0485(17) 0.0378(14) 0.0515(17) 0.0072(12) 0.0337(15) 0.0065(13)
C24 0.0556(18) 0.0443(15) 0.0361(14) 0.0103(12) 0.0272(13) 0.0154(14)
C25 0.083(3) 0.0494(19) 0.0508(19) 0.0156(16) 0.0248(19) 0.0162(19)
C26 0.112(4) 0.077(3) 0.053(2) 0.030(2) 0.023(2) 0.035(3)
C27 0.078(3) 0.088(3) 0.0397(18) 0.0145(19) 0.0168(18) 0.028(2)
C28 0.073(3) 0.062(2) 0.0457(19) 0.0062(16) 0.0226(18) 0.004(2)
C29 0.066(2) 0.0504(18) 0.0424(16) 0.0115(14) 0.0249(16) 0.0104(16)
C31 0.0324(12) 0.0303(12) 0.0339(12) 0.0082(10) 0.0156(10) 0.0140(10)
C32 0.0381(15) 0.0412(15) 0.0464(16) 0.0170(12) 0.0090(12) 0.0178(12)
C33 0.0404(16) 0.0459(16) 0.0422(15) 0.0120(13) 0.0022(13) 0.0162(13)
C34 0.0413(15) 0.0337(14) 0.0457(16) 0.0049(12) 0.0093(13) 0.0128(12)
C35 0.063(2) 0.0417(17) 0.073(2) 0.0145(16) 0.0342(19) 0.0120(16)
C36 0.086(3) 0.042(2) 0.104(4) 0.019(2) 0.040(3) 0.011(2)
C37 0.101(4) 0.038(2) 0.100(4) -0.004(2) 0.025(3) 0.012(2)
C38 0.123(4) 0.058(3) 0.066(3) -0.012(2) 0.018(3) 0.036(3)
C39 0.087(3) 0.0495(19) 0.0495(19) 0.0044(15) 0.0206(19) 0.0250(19)
C41 0.0316(13) 0.0452(15) 0.0391(14) 0.0045(11) 0.0172(11) 0.0152(12)
C42 0.062(2) 0.083(3) 0.0456(17) 0.0032(17) 0.0227(16) 0.045(2)
C43 0.083(3) 0.127(4) 0.058(2) 0.000(2) 0.035(2) 0.062(3)
C44 0.056(2) 0.140(4) 0.045(2) 0.005(2) 0.0274(18) 0.032(3)
C45 0.050(2) 0.097(3) 0.0456(18) 0.0229(19) 0.0217(16) 0.015(2)
C46 0.0491(18) 0.061(2) 0.0488(17) 0.0199(15) 0.0254(15) 0.0204(16)
C51 0.0390(14) 0.0448(15) 0.0355(13) 0.0082(11) 0.0142(11) 0.0252(12)
C52 0.0417(17) 0.060(2) 0.064(2) 0.0082(16) 0.0109(15) 0.0284(16)
C53 0.054(2) 0.086(3) 0.063(2) 0.006(2) 0.0015(18) 0.046(2)
C54 0.082(3) 0.083(3) 0.056(2) 0.0219(19) 0.0144(19) 0.063(3)
C55 0.073(3) 0.059(2) 0.109(4) 0.039(2) 0.020(3) 0.039(2)
C56 0.0470(19) 0.0465(18) 0.082(3) 0.0212(17) 0.0070(18) 0.0233(15)
C61 0.0383(14) 0.0323(13) 0.0519(16) 0.0061(12) 0.0238(13) 0.0133(11)
C62 0.061(2) 0.056(2) 0.098(3) -0.015(2) 0.055(2) 0.0004(18)
C63 0.075(3) 0.060(2) 0.130(4) -0.011(3) 0.072(3) -0.010(2)
C64 0.071(3) 0.0356(16) 0.088(3) -0.0019(17) 0.039(2) 0.0011(17)
C65 0.074(2) 0.0357(15) 0.059(2) 0.0039(14) 0.0336(18) 0.0198(16)
C66 0.0523(17) 0.0354(14) 0.0490(16) 0.0104(12) 0.0282(14) 0.0190(13)

loop_
_geom_bond_atom_site_label_1
_geom_bond_atom_site_label_2
_geom_bond_distance
_geom_bond_site_symmetry_2
_geom_bond_publ_flag
Ir H 1.46(4) . ?
Ir C1 1.822(3) . ?
Ir B 2.186(3) . ?
Ir P 2.4078(7) . ?
Ir S2 2.4212(7) . ?
Ir S1 2.4833(7) . ?
P C61 1.835(3) . ?
P C41 1.835(3) . ?
P C51 1.836(3) . ?
S1 C11 1.714(3) . ?
S2 C21 1.710(3) . ?
S3 C31 1.684(3) . ?
B N31 1.570(3) . ?
B N21 1.570(4) . ?
B N11 1.574(4) . ?
N11 C11 1.347(4) . ?
N11 C12 1.390(4) . ?
N12 C11 1.365(4) . ?
N12 C13 1.391(4) . ?
N12 C14 1.445(4) . ?
N21 C21 1.334(4) . ?
N21 C22 1.394(3) . ?
N22 C21 1.367(3) . ?
N22 C23 1.391(4) . ?
N22 C24 1.439(4) . ?
N31 C31 1.373(3) . ?
N31 C32 1.395(4) . ?
N32 C31 1.379(3) . ?
N32 C33 1.392(4) . ?
N32 C34 1.436(4) . ?
O C1 1.152(4) . ?
C12 C13 1.328(5) . ?
C14 C15 1.365(5) . ?
C14 C19 1.387(5) . ?
C15 C16 1.394(5) . ?
C16 C17 1.356(6) . ?
C17 C18 1.375(6) . ?
C18 C19 1.392(6) . ?
C22 C23 1.344(5) . ?
C24 C25 1.382(5) . ?
C24 C29 1.387(5) . ?
C25 C26 1.391(6) . ?
C26 C27 1.363(7) . ?
C27 C28 1.383(6) . ?
C28 C29 1.379(5) . ?
C32 C33 1.342(4) . ?
C34 C39 1.379(5) . ?
C34 C35 1.381(5) . ?
C35 C36 1.395(5) . ?
C36 C37 1.362(8) . ?
C37 C38 1.366(8) . ?
C38 C39 1.402(6) . ?
C41 C42 1.387(4) . ?
C41 C46 1.403(5) . ?
C42 C43 1.405(5) . ?
C43 C44 1.361(7) . ?
C44 C45 1.381(7) . ?
C45 C46 1.391(5) . ?
C51 C52 1.385(4) . ?
C51 C56 1.388(5) . ?
C52 C53 1.397(5) . ?
C53 C54 1.345(6) . ?
C54 C55 1.373(6) . ?
C55 C56 1.390(5) . ?
C61 C66 1.387(4) . ?
C61 C62 1.391(5) . ?
C62 C63 1.392(5) . ?
C63 C64 1.371(6) . ?
C64 C65 1.372(6) . ?
C65 C66 1.396(4) . ?
N1S C1S 1.1540(10) . ?
C1S C2S 1.4642(9) . ?
N2S C3S 1.1571(10) . ?
C3S C4S 1.4662(10) . ?
